data_2231094
loop_
_publ_author_name
'Muthukumaran, J.'
'Nachiappan, M.'
'Chitra, S.'
'Manisankar, P.'
'Bhattacharya, Suman'
'Muthusubramanian, S.'
'Krishna, R.'
'Jeyakanthan, J.'

_publ_section_title
;
 1-(2-Naphthyl)-3-phenyl-3-(4,5,6,7-tetrahydro-1,2,3-benzoselenadiazol-4-yl)propan-1-one
;
_journal_coeditor_code GK2375
_journal_issue 8
_journal_name_full 'Acta Crystallographica Section E'
_journal_page_first o2010
_journal_page_last o2011
_journal_paper_doi 10.1107/S1600536811027103
_journal_volume 67
_journal_year 2011
_chemical_formula_iupac 'C25 H22 N2 O Se'
_chemical_formula_moiety 'C25 H22 N2 O Se'
_chemical_formula_sum 'C25 H22 N2 O Se'
_chemical_formula_weight 445.41
_chemical_name_systematic
;
1-(2-Naphthyl)-3-phenyl-3-(4,5,6,7-tetrahydro-1,2,3-benzoselenadiazol-
4-yl)propan-1-one
;
_space_group_IT_number 2
_symmetry_cell_setting triclinic
_symmetry_space_group_name_Hall '-P 1'
_symmetry_space_group_name_H-M 'P -1'
_atom_sites_solution_hydrogens geom
_atom_sites_solution_primary direct
_atom_sites_solution_secondary difmap
_audit_creation_method SHELXL-97
_cell_angle_alpha 81.479(4)
_cell_angle_beta 76.478(4)
_cell_angle_gamma 82.087(4)
_cell_formula_units_Z 2
_cell_length_a 8.0600(4)
_cell_length_b 10.1215(5)
_cell_length_c 13.0827(6)
_cell_measurement_reflns_used 3065
_cell_measurement_temperature 293(2)
_cell_measurement_theta_max 29.31
_cell_measurement_theta_min 2.61
_cell_volume 1020.33(9)
_computing_cell_refinement 'CrysAlis PRO (Oxford  Diffraction, 2009)'
_computing_data_collection 'CrysAlis PRO (Oxford  Diffraction, 2009)'
_computing_data_reduction 'CrysAlis PRO (Oxford  Diffraction, 2009)'
_computing_molecular_graphics '<i>ORTEP-3 for Windows</i> (Farrugia, 1997) and PLATON (Spek, 2009)'
_computing_publication_material '<i>PLATON</i> (Spek, 2009)'
_computing_structure_refinement '<i>SHELXL97</i> (Sheldrick, 2008)'
_computing_structure_solution '<i>SHELXS97</i> (Sheldrick, 2008)'
_diffrn_ambient_temperature 293(2)
_diffrn_detector_area_resol_mean 15.9821
_diffrn_measured_fraction_theta_full 0.999
_diffrn_measured_fraction_theta_max 0.999
_diffrn_measurement_device_type 'Oxford Diffraction Xcalibur E'
_diffrn_measurement_method \w
_diffrn_radiation_monochromator graphite
_diffrn_radiation_source 'fine-focus sealed tube'
_diffrn_radiation_type MoK\a
_diffrn_radiation_wavelength 0.71073
_diffrn_reflns_av_R_equivalents 0.0246
_diffrn_reflns_av_sigmaI/netI 0.0434
_diffrn_reflns_limit_h_max 9
_diffrn_reflns_limit_h_min -9
_diffrn_reflns_limit_k_max 12
_diffrn_reflns_limit_k_min -12
_diffrn_reflns_limit_l_max 15
_diffrn_reflns_limit_l_min -12
_diffrn_reflns_number 6762
_diffrn_reflns_theta_full 25.00
_diffrn_reflns_theta_max 25.00
_diffrn_reflns_theta_min 2.61
_exptl_absorpt_coefficient_mu 1.859
_exptl_absorpt_correction_T_max 1.000
_exptl_absorpt_correction_T_min 0.658
_exptl_absorpt_correction_type multi-scan
_exptl_absorpt_process_details '(<i>CrysAlis PRO</i>; Oxford Diffraction, 2009)'
_exptl_crystal_colour Blue
_exptl_crystal_density_diffrn 1.450
_exptl_crystal_density_method 'not measured'
_exptl_crystal_description Block
_exptl_crystal_F_000 456
_exptl_crystal_size_max 0.4
_exptl_crystal_size_mid 0.3
_exptl_crystal_size_min 0.2
_refine_diff_density_max 0.291
_refine_diff_density_min -0.407
_refine_ls_extinction_method none
_refine_ls_goodness_of_fit_ref 1.007
_refine_ls_hydrogen_treatment constr
_refine_ls_matrix_type full
_refine_ls_number_parameters 262
_refine_ls_number_reflns 3594
_refine_ls_number_restraints 0
_refine_ls_restrained_S_all 1.007
_refine_ls_R_factor_all 0.0564
_refine_ls_R_factor_gt 0.0375
_refine_ls_shift/su_max 0.001
_refine_ls_shift/su_mean 0.000
_refine_ls_structure_factor_coef Fsqd
_refine_ls_weighting_details 'calc w=1/[\s^2^(Fo^2^)+(0.0500P)^2^] where P=(Fo^2^+2Fc^2^)/3'
_refine_ls_weighting_scheme calc
_refine_ls_wR_factor_gt 0.0871
_refine_ls_wR_factor_ref 0.0961
_reflns_number_gt 2770
_reflns_number_total 3594
_reflns_threshold_expression I>2sigma(I)
_cod_data_source_file gk2375.cif
_cod_data_source_block I
_cod_database_code 2231094
_cod_database_fobs_code 2231094

loop_
_symmetry_equiv_pos_as_xyz
'x, y, z'
'-x, -y, -z'

loop_
_atom_site_type_symbol
_atom_site_label
_atom_site_fract_x
_atom_site_fract_y
_atom_site_fract_z
_atom_site_U_iso_or_equiv
_atom_site_adp_type
_atom_site_calc_flag
_atom_site_refinement_flags
_atom_site_occupancy
_atom_site_symmetry_multiplicity
Se Se1 0.62678(4) 0.82915(3) 0.61536(3) 0.06072(16) Uani d . 1 1
O O1 0.3614(3) 0.5213(2) 0.20388(17) 0.0633(6) Uani d . 1 1
N N1 0.5844(3) 0.6746(2) 0.48187(19) 0.0476(6) Uani d . 1 1
N N2 0.7071(3) 0.7047(3) 0.5160(2) 0.0587(7) Uani d . 1 1
C C1 0.4227(3) 0.7366(2) 0.5202(2) 0.0344(6) Uani d . 1 1
C C2 0.4117(4) 0.8232(3) 0.5918(2) 0.0395(7) Uani d . 1 1
C C3 0.2505(4) 0.8991(3) 0.6443(2) 0.0485(7) Uani d . 1 1
H H3A 0.2499 0.9934 0.6163 0.058 Uiso calc R 1 1
H H3B 0.2451 0.8916 0.7197 0.058 Uiso calc R 1 1
C C4 0.0939(4) 0.8443(3) 0.62557(19) 0.0422(7) Uani d . 1 1
H H4A 0.0714 0.7629 0.6736 0.051 Uiso calc R 1 1
H H4B -0.0057 0.9098 0.6406 0.051 Uiso calc R 1 1
C C5 0.1215(3) 0.8137(3) 0.5122(2) 0.0398(6) Uani d . 1 1
H H5A 0.1464 0.8947 0.4642 0.048 Uiso calc R 1 1
H H5B 0.0169 0.7858 0.5016 0.048 Uiso calc R 1 1
C C6 0.2686(3) 0.7034(3) 0.48589(19) 0.0339(6) Uani d . 1 1
H H6 0.2328 0.6210 0.5303 0.041 Uiso calc R 1 1
C C7 0.3076(3) 0.6729(2) 0.36983(19) 0.0331(6) Uani d . 1 1
H H7 0.4113 0.6089 0.3604 0.040 Uiso calc R 1 1
C C8 0.3471(3) 0.7946(3) 0.28883(18) 0.0334(6) Uani d . 1 1
C C9 0.5157(4) 0.8233(3) 0.2486(2) 0.0480(7) Uani d . 1 1
H H9 0.6049 0.7671 0.2711 0.058 Uiso calc R 1 1
C C10 0.5519(5) 0.9349(3) 0.1752(2) 0.0606(9) Uani d . 1 1
H H10 0.6651 0.9530 0.1493 0.073 Uiso calc R 1 1
C C11 0.4227(5) 1.0187(3) 0.1405(2) 0.0601(9) Uani d . 1 1
H H11 0.4479 1.0933 0.0912 0.072 Uiso calc R 1 1
C C12 0.2555(5) 0.9919(3) 0.1790(2) 0.0533(8) Uani d . 1 1
H H12 0.1669 1.0484 0.1560 0.064 Uiso calc R 1 1
C C13 0.2194(4) 0.8812(3) 0.2518(2) 0.0415(7) Uani d . 1 1
H H13 0.1057 0.8639 0.2770 0.050 Uiso calc R 1 1
C C14 0.1634(3) 0.6015(3) 0.3511(2) 0.0376(6) Uani d . 1 1
H H14A 0.1320 0.5334 0.4105 0.045 Uiso calc R 1 1
H H14B 0.0635 0.6662 0.3483 0.045 Uiso calc R 1 1
C C15 0.2124(4) 0.5363(3) 0.2507(2) 0.0375(6) Uani d . 1 1
C C16 0.0773(3) 0.4844(2) 0.2104(2) 0.0334(6) Uani d . 1 1
C C17 0.1294(3) 0.4041(2) 0.13129(19) 0.0358(6) Uani d . 1 1
H H17 0.2463 0.3836 0.1048 0.043 Uiso calc R 1 1
C C18 0.0114(3) 0.3514(2) 0.08876(19) 0.0340(6) Uani d . 1 1
C C19 -0.1658(3) 0.3833(3) 0.12857(19) 0.0352(6) Uani d . 1 1
C C20 -0.2175(3) 0.4677(3) 0.2103(2) 0.0410(7) Uani d . 1 1
H H20 -0.3339 0.4906 0.2366 0.049 Uiso calc R 1 1
C C21 -0.1000(3) 0.5157(3) 0.2508(2) 0.0367(6) Uani d . 1 1
H H21 -0.1367 0.5694 0.3055 0.044 Uiso calc R 1 1
C C22 -0.2856(4) 0.3321(3) 0.0848(2) 0.0485(8) Uani d . 1 1
H H22 -0.4026 0.3538 0.1098 0.058 Uiso calc R 1 1
C C23 -0.2302(4) 0.2516(3) 0.0068(2) 0.0550(9) Uani d . 1 1
H H23 -0.3095 0.2182 -0.0214 0.066 Uiso calc R 1 1
C C24 -0.0545(4) 0.2186(3) -0.0316(2) 0.0532(8) Uani d . 1 1
H H24 -0.0184 0.1623 -0.0845 0.064 Uiso calc R 1 1
C C25 0.0639(4) 0.2670(3) 0.0068(2) 0.0441(7) Uani d . 1 1
H H25 0.1802 0.2450 -0.0205 0.053 Uiso calc R 1 1

loop_
_atom_site_aniso_label
_atom_site_aniso_U_11
_atom_site_aniso_U_22
_atom_site_aniso_U_33
_atom_site_aniso_U_12
_atom_site_aniso_U_13
_atom_site_aniso_U_23
Se1 0.0506(2) 0.0778(3) 0.0659(2) -0.01457(18) -0.02624(18) -0.01871(18)
O1 0.0281(12) 0.0930(17) 0.0786(15) -0.0050(11) -0.0061(11) -0.0520(13)
N1 0.0352(14) 0.0520(15) 0.0575(15) 0.0042(12) -0.0141(12) -0.0141(12)
N2 0.0365(15) 0.0715(18) 0.0714(18) 0.0003(13) -0.0198(14) -0.0115(14)
C1 0.0340(16) 0.0341(14) 0.0349(14) -0.0014(12) -0.0092(12) -0.0025(12)
C2 0.0424(17) 0.0410(15) 0.0380(15) -0.0054(13) -0.0138(13) -0.0049(12)
C3 0.056(2) 0.0458(17) 0.0457(17) -0.0006(15) -0.0107(15) -0.0160(14)
C4 0.0400(17) 0.0445(16) 0.0394(16) 0.0021(14) -0.0051(14) -0.0081(13)
C5 0.0312(15) 0.0499(16) 0.0382(15) 0.0044(13) -0.0075(13) -0.0130(13)
C6 0.0320(15) 0.0353(14) 0.0352(14) -0.0048(12) -0.0076(12) -0.0053(11)
C7 0.0261(14) 0.0340(14) 0.0404(15) 0.0014(11) -0.0080(12) -0.0119(12)
C8 0.0378(16) 0.0356(14) 0.0307(13) -0.0041(12) -0.0073(12) -0.0163(11)
C9 0.0389(17) 0.0519(18) 0.0536(18) -0.0098(14) -0.0043(15) -0.0126(15)
C10 0.061(2) 0.065(2) 0.0523(19) -0.028(2) 0.0107(18) -0.0137(17)
C11 0.088(3) 0.051(2) 0.0368(17) -0.017(2) 0.0017(19) -0.0073(15)
C12 0.078(2) 0.0471(18) 0.0356(16) -0.0009(17) -0.0170(17) -0.0052(14)
C13 0.0439(17) 0.0452(16) 0.0364(15) -0.0020(14) -0.0086(13) -0.0110(13)
C14 0.0313(15) 0.0372(15) 0.0463(16) -0.0039(12) -0.0066(13) -0.0138(12)
C15 0.0301(16) 0.0372(15) 0.0474(16) -0.0004(12) -0.0108(14) -0.0114(12)
C16 0.0299(15) 0.0296(13) 0.0413(15) -0.0013(11) -0.0090(12) -0.0064(12)
C17 0.0289(14) 0.0379(15) 0.0413(15) 0.0016(12) -0.0093(12) -0.0089(12)
C18 0.0374(16) 0.0317(14) 0.0331(14) -0.0025(12) -0.0103(12) -0.0010(11)
C19 0.0359(16) 0.0373(14) 0.0337(14) -0.0076(12) -0.0097(12) -0.0018(12)
C20 0.0276(15) 0.0471(16) 0.0471(16) -0.0019(13) -0.0038(13) -0.0106(13)
C21 0.0330(15) 0.0361(14) 0.0428(15) -0.0019(12) -0.0068(13) -0.0141(12)
C22 0.0384(17) 0.066(2) 0.0453(17) -0.0154(15) -0.0092(14) -0.0096(15)
C23 0.057(2) 0.071(2) 0.0461(17) -0.0244(18) -0.0162(16) -0.0134(16)
C24 0.065(2) 0.061(2) 0.0414(16) -0.0106(17) -0.0159(16) -0.0187(15)
C25 0.0448(18) 0.0493(17) 0.0398(16) -0.0006(14) -0.0099(14) -0.0135(13)

loop_
_atom_type_symbol
_atom_type_description
_atom_type_scat_dispersion_real
_atom_type_scat_dispersion_imag
_atom_type_scat_source
C C 0.0033 0.0016 'International Tables Vol C Tables 4.2.6.8 and 6.1.1.4'
H H 0.0000 0.0000 'International Tables Vol C Tables 4.2.6.8 and 6.1.1.4'
N N 0.0061 0.0033 'International Tables Vol C Tables 4.2.6.8 and 6.1.1.4'
O O 0.0106 0.0060 'International Tables Vol C Tables 4.2.6.8 and 6.1.1.4'
Se Se -0.0929 2.2259 'International Tables Vol C Tables 4.2.6.8 and 6.1.1.4'

loop_
_geom_angle_atom_site_label_1
_geom_angle_atom_site_label_2
_geom_angle_atom_site_label_3
_geom_angle
C2 Se1 N2 86.70(11)
C2 C1 N1 116.2(2)
C2 C1 C6 123.1(2)
N1 C1 C6 120.6(2)
N2 N1 C1 117.3(2)
C15 C14 C7 113.2(2)
C15 C14 H14A 108.9
C7 C14 H14A 108.9
C15 C14 H14B 108.9
C7 C14 H14B 108.9
H14A C14 H14B 107.8
O1 C15 C16 119.7(2)
O1 C15 C14 120.5(2)
C16 C15 C14 119.8(2)
C16 C17 C18 121.8(2)
C16 C17 H17 119.1
C18 C17 H17 119.1
C8 C7 C14 112.5(2)
C8 C7 C6 113.86(19)
C14 C7 C6 110.17(19)
C8 C7 H7 106.6
C14 C7 H7 106.6
C6 C7 H7 106.6
N1 N2 Se1 110.7(2)
C1 C6 C5 108.8(2)
C1 C6 C7 113.7(2)
C5 C6 C7 114.0(2)
C1 C6 H6 106.6
C5 C6 H6 106.6
C7 C6 H6 106.6
C13 C8 C9 117.2(3)
C13 C8 C7 122.2(2)
C9 C8 C7 120.6(3)
C17 C16 C21 119.2(2)
C17 C16 C15 118.1(2)
C21 C16 C15 122.7(2)
C1 C2 C3 125.2(2)
C1 C2 Se1 109.2(2)
C3 C2 Se1 125.65(19)
C5 C4 C3 111.4(2)
C5 C4 H4A 109.3
C3 C4 H4A 109.3
C5 C4 H4B 109.3
C3 C4 H4B 109.3
H4A C4 H4B 108.0
C21 C20 C19 121.2(3)
C21 C20 H20 119.4
C19 C20 H20 119.4
C4 C5 C6 112.0(2)
C4 C5 H5A 109.2
C6 C5 H5A 109.2
C4 C5 H5B 109.2
C6 C5 H5B 109.2
H5A C5 H5B 107.9
C12 C13 C8 122.1(3)
C12 C13 H13 119.0
C8 C13 H13 119.0
C20 C21 C16 120.3(2)
C20 C21 H21 119.8
C16 C21 H21 119.8
C17 C18 C25 122.4(2)
C17 C18 C19 119.0(2)
C25 C18 C19 118.6(2)
C24 C25 C18 120.3(3)
C24 C25 H25 119.9
C18 C25 H25 119.9
C10 C9 C8 120.6(3)
C10 C9 H9 119.7
C8 C9 H9 119.7
C22 C19 C20 122.3(3)
C22 C19 C18 119.3(2)
C20 C19 C18 118.4(2)
C23 C22 C19 120.3(3)
C23 C22 H22 119.9
C19 C22 H22 119.9
C11 C10 C9 120.7(3)
C11 C10 H10 119.6
C9 C10 H10 119.7
C11 C12 C13 119.8(3)
C11 C12 H12 120.1
C13 C12 H12 120.1
C2 C3 C4 110.6(2)
C2 C3 H3A 109.5
C4 C3 H3A 109.5
C2 C3 H3B 109.5
C4 C3 H3B 109.5
H3A C3 H3B 108.1
C22 C23 C24 120.4(3)
C22 C23 H23 119.8
C24 C23 H23 119.8
C25 C24 C23 121.2(3)
C25 C24 H24 119.4
C23 C24 H24 119.4
C10 C11 C12 119.6(3)
C10 C11 H11 120.2
C12 C11 H11 120.2

loop_
_geom_bond_atom_site_label_1
_geom_bond_atom_site_label_2
_geom_bond_distance
Se1 C2 1.840(3)
Se1 N2 1.888(3)
O1 C15 1.214(3)
C1 C2 1.355(4)
C1 N1 1.381(3)
C1 C6 1.509(3)
N1 N2 1.264(3)
C14 C15 1.503(3)
C14 C7 1.533(3)
C14 H14A 0.9700
C14 H14B 0.9700
C15 C16 1.499(3)
C17 C16 1.365(3)
C17 C18 1.404(3)
C17 H17 0.9300
C7 C8 1.518(3)
C7 C6 1.546(3)
C7 H7 0.9800
C6 C5 1.526(4)
C6 H6 0.9800
C8 C13 1.386(4)
C8 C9 1.392(4)
C16 C21 1.412(4)
C2 C3 1.488(4)
C4 C5 1.520(3)
C4 C3 1.529(3)
C4 H4A 0.9700
C4 H4B 0.9700
C20 C21 1.362(3)
C20 C19 1.417(4)
C20 H20 0.9300
C5 H5A 0.9700
C5 H5B 0.9700
C13 C12 1.375(4)
C13 H13 0.9300
C21 H21 0.9300
C18 C25 1.421(4)
C18 C19 1.411(4)
C25 C24 1.353(4)
C25 H25 0.9300
C9 C10 1.385(4)
C9 H9 0.9300
C19 C22 1.419(3)
C22 C23 1.356(4)
C22 H22 0.9300
C10 C11 1.369(5)
C10 H10 0.9300
C12 C11 1.373(5)
C12 H12 0.9300
C3 H3A 0.9700
C3 H3B 0.9700
C23 C24 1.398(5)
C23 H23 0.9300
C24 H24 0.9300
C11 H11 0.9300

loop_
_geom_hbond_atom_site_label_D
_geom_hbond_atom_site_label_H
_geom_hbond_atom_site_label_A
_geom_hbond_site_symmetry_A
_geom_hbond_distance_DH
_geom_hbond_distance_HA
_geom_hbond_distance_DA
_geom_hbond_angle_DHA
C20 H20 O1 1_455 0.93 2.56 3.381(3) 147
C22 H22 O1 1_455 0.93 2.58 3.392(4) 146
C4 H4A Cg 2_566 0.97 2.63 3.584(3) 167

loop_
_geom_torsion_atom_site_label_1
_geom_torsion_atom_site_label_2
_geom_torsion_atom_site_label_3
_geom_torsion_atom_site_label_4
_geom_torsion
C2 C1 N1 N2 -0.6(4)
C6 C1 N1 N2 -178.3(2)
C7 C14 C15 O1 13.6(4)
C7 C14 C15 C16 -168.8(2)
C15 C14 C7 C8 67.1(3)
C15 C14 C7 C6 -164.7(2)
C1 N1 N2 Se1 0.9(3)
C2 Se1 N2 N1 -0.8(2)
C2 C1 C6 C5 19.6(3)
N1 C1 C6 C5 -162.9(2)
C2 C1 C6 C7 147.8(2)
N1 C1 C6 C7 -34.7(3)
C8 C7 C6 C1 -69.0(3)
C14 C7 C6 C1 163.5(2)
C8 C7 C6 C5 56.5(3)
C14 C7 C6 C5 -71.0(3)
C14 C7 C8 C13 39.2(3)
C6 C7 C8 C13 -87.1(3)
C14 C7 C8 C9 -140.8(2)
C6 C7 C8 C9 92.9(3)
C18 C17 C16 C21 0.0(4)
C18 C17 C16 C15 -179.9(2)
O1 C15 C16 C17 9.8(4)
C14 C15 C16 C17 -167.9(2)
O1 C15 C16 C21 -170.1(3)
C14 C15 C16 C21 12.3(4)
N1 C1 C2 C3 -179.1(2)
C6 C1 C2 C3 -1.5(4)
N1 C1 C2 Se1 -0.1(3)
C6 C1 C2 Se1 177.50(18)
N2 Se1 C2 C1 0.47(19)
N2 Se1 C2 C3 179.4(2)
C3 C4 C5 C6 63.3(3)
C1 C6 C5 C4 -49.3(3)
C7 C6 C5 C4 -177.3(2)
C9 C8 C13 C12 -0.5(4)
C7 C8 C13 C12 179.5(2)
C19 C20 C21 C16 1.3(4)
C17 C16 C21 C20 -0.9(4)
C15 C16 C21 C20 179.0(2)
C16 C17 C18 C25 -179.6(2)
C16 C17 C18 C19 0.4(4)
C17 C18 C25 C24 179.9(3)
C19 C18 C25 C24 -0.1(4)
C13 C8 C9 C10 0.5(4)
C7 C8 C9 C10 -179.5(2)
C21 C20 C19 C22 -179.9(2)
C21 C20 C19 C18 -0.9(4)
C17 C18 C19 C22 179.1(2)
C25 C18 C19 C22 -0.9(4)
C17 C18 C19 C20 0.0(3)
C25 C18 C19 C20 -179.9(2)
C20 C19 C22 C23 -179.9(3)
C18 C19 C22 C23 1.0(4)
C8 C9 C10 C11 -0.3(4)
C8 C13 C12 C11 0.3(4)
C1 C2 C3 C4 12.4(4)
Se1 C2 C3 C4 -166.41(18)
C5 C4 C3 C2 -41.7(3)
C19 C22 C23 C24 -0.2(4)
C18 C25 C24 C23 1.0(4)
C22 C23 C24 C25 -0.8(5)
C9 C10 C11 C12 0.1(5)
C13 C12 C11 C10 -0.1(4)
